data_7242730
loop_
_publ_author_name
'Qi, Lei'
'Wang, Mei'
'Li, Xinheng'

_publ_section_title
;
 Graphene-induced growth of Co3O4 nanoplates with modulable oxygen
 vacancies for improved OER properties
;
_journal_issue 45
_journal_name_full CrystEngComm
_journal_page_first 7928
_journal_page_last 7931
_journal_paper_doi 10.1039/D1CE00255D
_journal_volume 23
_journal_year 2021
_chemical_formula_moiety 'C51 H35 Cd2 N5 O13'
_chemical_formula_sum 'C51 H35 Cd2 N5 O13'
_chemical_formula_weight 1150.64
_space_group_crystal_system triclinic
_space_group_IT_number 2
_space_group_name_Hall '-P 1'
_space_group_name_H-M_alt 'P -1'
_atom_sites_solution_hydrogens mixed
_audit_creation_date 2019-11-29
_audit_creation_method
;
Olex2 1.2
(compiled 2018.05.29 svn.r3508 for OlexSys, GUI svn.r5506)
;
_audit_update_record
;
2021-01-25 deposited with the CCDC.	2021-04-28 downloaded from the CCDC.
;
_cell_angle_alpha 96.4670(10)
_cell_angle_beta 94.2360(10)
_cell_angle_gamma 96.3730(10)
_cell_formula_units_Z 2
_cell_length_a 10.5809(4)
_cell_length_b 14.2423(5)
_cell_length_c 15.2337(5)
_cell_measurement_reflns_used 9103
_cell_measurement_temperature 273(2)
_cell_measurement_theta_max 27.52
_cell_measurement_theta_min 3.05
_cell_volume 2258.27(14)
_computing_cell_refinement 'SAINT V8.38A (?, 2016)'
_computing_data_reduction 'SAINT V8.38A (?, 2016)'
_computing_molecular_graphics 'Olex2 (Dolomanov et al., 2009)'
_computing_publication_material 'Olex2 (Dolomanov et al., 2009)'
_computing_structure_refinement 'ShelXL (Sheldrick, 2015)'
_diffrn_ambient_temperature 273.15
_diffrn_measured_fraction_theta_full 0.998
_diffrn_measured_fraction_theta_max 0.997
_diffrn_measurement_device_type 'CCD area detector'
_diffrn_measurement_method 'phi and omega scans'
_diffrn_radiation_monochromator graphite
_diffrn_radiation_type MoK\a
_diffrn_radiation_wavelength 0.71073
_diffrn_reflns_av_R_equivalents 0.0267
_diffrn_reflns_av_unetI/netI 0.0258
_diffrn_reflns_Laue_measured_fraction_full 0.998
_diffrn_reflns_Laue_measured_fraction_max 0.997
_diffrn_reflns_limit_h_max 13
_diffrn_reflns_limit_h_min -13
_diffrn_reflns_limit_k_max 18
_diffrn_reflns_limit_k_min -18
_diffrn_reflns_limit_l_max 19
_diffrn_reflns_limit_l_min -19
_diffrn_reflns_number 47853
_diffrn_reflns_point_group_measured_fraction_full 0.998
_diffrn_reflns_point_group_measured_fraction_max 0.997
_diffrn_reflns_theta_full 25.242
_diffrn_reflns_theta_max 27.561
_diffrn_reflns_theta_min 2.906
_exptl_absorpt_coefficient_mu 1.017
_exptl_absorpt_correction_T_max 0.7456
_exptl_absorpt_correction_T_min 0.6332
_exptl_absorpt_correction_type multi-scan
_exptl_absorpt_process_details
;
SADABS-2016/2 (Bruker,2016/2) was used for absorption correction.
wR2(int) was 0.0713 before and 0.0456 after correction.
The Ratio of minimum to maximum transmission is 0.8492.
The \l/2 correction factor is Not present.
;
_exptl_crystal_density_diffrn 1.692
_exptl_crystal_description block
_exptl_crystal_F_000 1152
_exptl_crystal_size_max 0.381
_exptl_crystal_size_mid 0.292
_exptl_crystal_size_min 0.111
_refine_diff_density_max 0.447
_refine_diff_density_min -1.396
_refine_diff_density_rms 0.085
_refine_ls_extinction_method none
_refine_ls_goodness_of_fit_ref 1.051
_refine_ls_hydrogen_treatment mixed
_refine_ls_matrix_type full
_refine_ls_number_parameters 651
_refine_ls_number_reflns 10394
_refine_ls_number_restraints 2
_refine_ls_restrained_S_all 1.051
_refine_ls_R_factor_all 0.0386
_refine_ls_R_factor_gt 0.0292
_refine_ls_shift/su_max 0.001
_refine_ls_shift/su_mean 0.000
_refine_ls_structure_factor_coef Fsqd
_refine_ls_weighting_details 'w=1/[\s^2^(Fo^2^)+(0.0341P)^2^+2.2364P] where P=(Fo^2^+2Fc^2^)/3'
_refine_ls_weighting_scheme calc
_refine_ls_wR_factor_gt 0.0719
_refine_ls_wR_factor_ref 0.0757
_reflns_Friedel_coverage 0.000
_reflns_number_gt 8857
_reflns_number_total 10394
_reflns_threshold_expression 'I > 2\s(I)'
_cod_data_source_file d1ce00255d2.cif
_cod_data_source_block ww
_cod_depositor_comments 'Adding full bibliography for 7242729--7242730.cif.'
_cod_database_code 7242730
_shelx_shelxl_version_number 2014/7
_shelx_space_group_comment
;
The symmetry employed for this shelxl refinement is uniquely defined
by the following loop, which should always be used as a source of
symmetry information in preference to the above space-group names.
They are only intended as comments.
;
_olex2_refinement_description
;
1. Fixed Uiso
 At 1.2 times of:
  All C(H) groups
2. Restrained distances
 O1W-H1WB
 0.86 with sigma of 0.02
 O1W-H1WA
 0.86 with sigma of 0.02
3.a Aromatic/amide H refined with riding coordinates:
 C3(H3), C4(H4), C6(H6), C7(H7), C9(H9), C11(H11), C12(H12), C13(H13),
 C15(H15), C16(H16), C18(H18), C19(H19), C23(H23), C24(H24), C26(H26), C27(H27),
  C29(H29), C30(H30), C31(H31), C33(H33), C35(H35), C36(H36), C38(H38),
 C39(H39), C41(H41), C42(H42), C43(H43), C45(H45), C47(H47), C49(H49), C50(H50),
  C51(H51), C48(H48)
;
_olex2_submission_special_instructions 'No special instructions were received'

loop_
_space_group_symop_operation_xyz
'x, y, z'
'-x, -y, -z'

loop_
_atom_site_label
_atom_site_type_symbol
_atom_site_fract_x
_atom_site_fract_y
_atom_site_fract_z
_atom_site_U_iso_or_equiv
_atom_site_adp_type
_atom_site_occupancy
_atom_site_site_symmetry_order
_atom_site_calc_flag
_atom_site_refinement_flags_posn
_atom_site_refinement_flags_adp
_atom_site_refinement_flags_occupancy
_atom_site_disorder_assembly
_atom_site_disorder_group
Cd1 Cd 1.0000 0.5000 0.0000 0.01782(6) Uani 1 2 d S T P . .
Cd2 Cd 0.70053(2) 0.39814(2) 0.06763(2) 0.02452(5) Uani 1 1 d . . . . .
Cd3 Cd -0.5000 0.0000 0.0000 0.03375(7) Uani 1 2 d S T P . .
O1 O 1.5136(2) 0.09285(14) 0.13647(13) 0.0400(5) Uani 1 1 d . . . . .
O1W O -0.4640(3) -0.13255(19) 0.06655(17) 0.0559(6) Uani 1 1 d D . . . .
H1WA H -0.525(3) -0.178(2) 0.059(3) 0.086(15) Uiso 1 1 d D . . . .
H1WB H -0.473(5) -0.105(4) 0.119(2) 0.12(2) Uiso 1 1 d D . . . .
O2 O 1.4835(3) -0.02661(15) 0.21656(16) 0.0618(7) Uani 1 1 d . . . . .
O3 O 1.5735(2) 0.3175(2) 0.52462(18) 0.0766(9) Uani 1 1 d . . . . .
O4 O 1.1315(2) 0.37010(19) 0.53674(13) 0.0538(6) Uani 1 1 d . . . . .
O5 O 0.99859(17) 0.43936(13) 0.13569(11) 0.0328(4) Uani 1 1 d . . . . .
O6 O 0.82517(19) 0.34832(15) 0.16544(14) 0.0432(5) Uani 1 1 d . . . . .
O7 O 0.88836(17) 0.61088(12) 0.05428(12) 0.0315(4) Uani 1 1 d . . . . .
O8 O 0.7128(2) 0.54989(13) 0.11093(13) 0.0391(5) Uani 1 1 d . . . . .
O9 O 0.7891(3) 0.97305(14) 0.30288(13) 0.0553(7) Uani 1 1 d . . . . .
O10 O 0.8298(3) 1.19020(15) 0.55539(14) 0.0662(8) Uani 1 1 d . . . . .
O11 O 0.6638(2) 1.28848(15) 0.94326(14) 0.0534(6) Uani 1 1 d . . . . .
O12 O 0.81272(16) 1.40541(12) 0.94207(11) 0.0295(4) Uani 1 1 d . . . . .
N00A N 0.31006(19) 0.31635(15) 0.12729(14) 0.0291(5) Uani 1 1 d . . . . .
N00G N -0.0949(2) 0.11381(16) 0.05713(16) 0.0362(5) Uani 1 1 d . . . . .
N00N N -0.2885(2) 0.04869(19) 0.00643(17) 0.0435(6) Uani 1 1 d . . . . .
N008 N 0.4991(2) 0.37681(15) 0.09749(15) 0.0301(5) Uani 1 1 d . . . . .
C1 C 0.7483(2) 1.33022(17) 0.90353(16) 0.0257(5) Uani 1 1 d . . . . .
C2 C 0.7700(3) 1.29333(17) 0.81198(16) 0.0285(5) Uani 1 1 d . . . . .
C3 C 0.6937(3) 1.2134(2) 0.7691(2) 0.0522(9) Uani 1 1 d . . . . .
H3 H 0.6288 1.1840 0.7982 0.063 Uiso 1 1 calc R . . . .
C4 C 0.7125(4) 1.1770(2) 0.6842(2) 0.0635(11) Uani 1 1 d . . . . .
H4 H 0.6607 1.1235 0.6559 0.076 Uiso 1 1 calc R . . . .
C5 C 0.8085(3) 1.2203(2) 0.64183(18) 0.0447(8) Uani 1 1 d . . . . .
C6 C 0.8839(3) 1.30046(19) 0.68177(17) 0.0376(7) Uani 1 1 d . . . . .
H6 H 0.9475 1.3300 0.6517 0.045 Uiso 1 1 calc R . . . .
C7 C 0.8648(3) 1.33712(18) 0.76713(16) 0.0301(6) Uani 1 1 d . . . . .
H7 H 0.9158 1.3914 0.7945 0.036 Uiso 1 1 calc R . . . .
C8 C 0.8225(3) 1.0946(2) 0.52423(18) 0.0389(7) Uani 1 1 d . . . . .
C9 C 0.8004(3) 1.07516(19) 0.43330(17) 0.0326(6) Uani 1 1 d . . . . .
H9 H 0.7831 1.1229 0.3989 0.039 Uiso 1 1 calc R . . . .
C10 C 0.8046(3) 0.98342(19) 0.39458(17) 0.0328(6) Uani 1 1 d . . . . .
C11 C 0.8261(3) 0.9109(2) 0.44430(19) 0.0384(6) Uani 1 1 d . . . . .
H11 H 0.8271 0.8491 0.4173 0.046 Uiso 1 1 calc R . . . .
C12 C 0.8463(3) 0.9325(2) 0.53575(19) 0.0438(7) Uani 1 1 d . . . . .
H12 H 0.8611 0.8845 0.5704 0.053 Uiso 1 1 calc R . . . .
C13 C 0.8450(3) 1.0241(2) 0.57620(19) 0.0474(8) Uani 1 1 d . . . . .
H13 H 0.8589 1.0379 0.6375 0.057 Uiso 1 1 calc R . . . .
C14 C 0.7903(3) 0.88279(18) 0.25729(17) 0.0402(7) Uani 1 1 d . . . . .
C15 C 0.8962(3) 0.8654(2) 0.21477(19) 0.0410(7) Uani 1 1 d . . . . .
H15 H 0.9671 0.9112 0.2203 0.049 Uiso 1 1 calc R . . . .
C16 C 0.8970(3) 0.77909(18) 0.16357(18) 0.0342(6) Uani 1 1 d . . . . .
H16 H 0.9683 0.7671 0.1339 0.041 Uiso 1 1 calc R . . . .
C17 C 0.7923(2) 0.71032(17) 0.15602(16) 0.0266(5) Uani 1 1 d . . . . .
C18 C 0.6864(3) 0.7284(2) 0.20085(19) 0.0376(6) Uani 1 1 d . . . . .
H18 H 0.6164 0.6820 0.1971 0.045 Uiso 1 1 calc R . . . .
C19 C 0.6848(3) 0.8154(2) 0.2511(2) 0.0444(7) Uani 1 1 d . . . . .
H19 H 0.6135 0.8283 0.2805 0.053 Uiso 1 1 calc R . . . .
C20 C 0.7982(2) 0.61572(16) 0.10270(16) 0.0255(5) Uani 1 1 d . . . . .
C21 C 0.9360(2) 0.39189(17) 0.18532(16) 0.0266(5) Uani 1 1 d . . . . .
C22 C 0.9946(2) 0.38487(18) 0.27707(16) 0.0280(5) Uani 1 1 d . . . . .
C23 C 0.9307(3) 0.3270(2) 0.33109(19) 0.0414(7) Uani 1 1 d . . . . .
H23 H 0.8537 0.2910 0.3093 0.050 Uiso 1 1 calc R . . . .
C24 C 0.9799(3) 0.3222(2) 0.4167(2) 0.0480(8) Uani 1 1 d . . . . .
H24 H 0.9365 0.2829 0.4523 0.058 Uiso 1 1 calc R . . . .
C25 C 1.0927(3) 0.3754(2) 0.44901(17) 0.0383(6) Uani 1 1 d . . . . .
C26 C 1.1588(3) 0.4335(2) 0.39685(19) 0.0436(7) Uani 1 1 d . . . . .
H26 H 1.2356 0.4695 0.4190 0.052 Uiso 1 1 calc R . . . .
C27 C 1.1083(3) 0.4372(2) 0.31082(18) 0.0366(6) Uani 1 1 d . . . . .
H27 H 1.1524 0.4759 0.2751 0.044 Uiso 1 1 calc R . . . .
C28 C 1.2594(3) 0.3889(2) 0.56692(18) 0.0400(7) Uani 1 1 d . . . . .
C29 C 1.2908(4) 0.4487(2) 0.6439(2) 0.0505(8) Uani 1 1 d . . . . .
H29 H 1.2290 0.4799 0.6715 0.061 Uiso 1 1 calc R . . . .
C30 C 1.4160(4) 0.4619(3) 0.6798(2) 0.0561(9) Uani 1 1 d . . . . .
H30 H 1.4380 0.5018 0.7327 0.067 Uiso 1 1 calc R . . . .
C31 C 1.5081(3) 0.4178(2) 0.6395(2) 0.0463(7) Uani 1 1 d . . . . .
H31 H 1.5923 0.4277 0.6641 0.056 Uiso 1 1 calc R . . . .
C32 C 1.4741(3) 0.3582(2) 0.5614(2) 0.0445(7) Uani 1 1 d . . . . .
C33 C 1.3492(3) 0.3423(2) 0.52441(19) 0.0459(8) Uani 1 1 d . . . . .
H33 H 1.3264 0.3013 0.4723 0.055 Uiso 1 1 calc R . . . .
C34 C 1.5495(3) 0.2547(3) 0.4468(2) 0.0534(9) Uani 1 1 d . . . . .
C35 C 1.5955(3) 0.2832(2) 0.3718(2) 0.0502(8) Uani 1 1 d . . . . .
H35 H 1.6363 0.3446 0.3725 0.060 Uiso 1 1 calc R . . . .
C36 C 1.5813(3) 0.2203(2) 0.2945(2) 0.0412(7) Uani 1 1 d . . . . .
H36 H 1.6125 0.2400 0.2432 0.049 Uiso 1 1 calc R . . . .
C37 C 1.5214(3) 0.12887(19) 0.29264(19) 0.0338(6) Uani 1 1 d . . . . .
C38 C 1.4768(3) 0.1014(3) 0.3704(2) 0.0526(8) Uani 1 1 d . . . . .
H38 H 1.4369 0.0399 0.3705 0.063 Uiso 1 1 calc R . . . .
C39 C 1.4906(4) 0.1637(3) 0.4477(2) 0.0649(11) Uani 1 1 d . . . . .
H39 H 1.4605 0.1446 0.4995 0.078 Uiso 1 1 calc R . . . .
C40 C 1.5045(3) 0.05904(19) 0.20886(19) 0.0334(6) Uani 1 1 d . . . . .
C41 C 0.4295(2) 0.29825(19) 0.11131(19) 0.0331(6) Uani 1 1 d . . . . .
H41 H 0.4583 0.2388 0.1102 0.040 Uiso 1 1 calc R . . . .
C42 C 0.4211(2) 0.44774(19) 0.10395(17) 0.0305(5) Uani 1 1 d . . . . .
H42 H 0.4452 0.5111 0.0968 0.037 Uiso 1 1 calc R . . . .
C43 C 0.3040(2) 0.41121(19) 0.12230(18) 0.0324(6) Uani 1 1 d . . . . .
H43 H 0.2334 0.4439 0.1300 0.039 Uiso 1 1 calc R . . . .
C44 C 0.2107(2) 0.24881(19) 0.14928(18) 0.0306(5) Uani 1 1 d . . . . .
C45 C 0.1049(2) 0.21905(19) 0.09065(18) 0.0309(6) Uani 1 1 d . . . . .
H45 H 0.0961 0.2417 0.0359 0.037 Uiso 1 1 calc R . . . .
C46 C 0.0122(2) 0.15395(18) 0.11671(18) 0.0319(6) Uani 1 1 d . . . . .
C47 C 0.0272(3) 0.1254(2) 0.2001(2) 0.0413(7) Uani 1 1 d . . . . .
H47 H -0.0373 0.0834 0.2175 0.050 Uiso 1 1 calc R . . . .
N5 N 0.1290(3) 0.1548(2) 0.25687(18) 0.0485(7) Uani 1 1 d . . . . .
C49 C 0.2197(3) 0.2154(2) 0.2306(2) 0.0427(7) Uani 1 1 d . . . . .
H49 H 0.2925 0.2360 0.2689 0.051 Uiso 1 1 calc R . . . .
C50 C -0.0925(3) 0.0840(2) -0.0322(2) 0.0484(8) Uani 1 1 d . . . . .
H50 H -0.0221 0.0896 -0.0652 0.058 Uiso 1 1 calc R . . . .
C51 C -0.2103(3) 0.0456(3) -0.0616(2) 0.0511(8) Uani 1 1 d . . . . .
H51 H -0.2361 0.0203 -0.1200 0.061 Uiso 1 1 calc R . . . .
C48 C -0.2164(3) 0.0903(2) 0.0766(2) 0.0445(7) Uani 1 1 d . . . . .
H48 H -0.2449 0.1021 0.1326 0.053 Uiso 1 1 calc R . . . .

loop_
_atom_site_aniso_label
_atom_site_aniso_U_11
_atom_site_aniso_U_22
_atom_site_aniso_U_33
_atom_site_aniso_U_23
_atom_site_aniso_U_13
_atom_site_aniso_U_12
Cd1 0.01953(11) 0.01689(11) 0.01634(11) -0.00119(8) 0.00462(8) 0.00040(8)
Cd2 0.02376(9) 0.02587(10) 0.02183(9) -0.00409(7) 0.00532(7) -0.00137(7)
Cd3 0.02628(14) 0.03265(15) 0.03910(16) 0.00110(12) 0.00035(11) -0.00560(11)
O1 0.0471(12) 0.0351(11) 0.0367(11) 0.0028(9) 0.0034(9) 0.0020(9)
O1W 0.0601(16) 0.0543(15) 0.0494(15) 0.0150(12) -0.0043(12) -0.0130(12)
O2 0.100(2) 0.0314(12) 0.0481(14) 0.0001(10) 0.0097(13) -0.0132(12)
O3 0.0456(14) 0.103(2) 0.0659(17) -0.0473(16) -0.0063(12) 0.0084(14)
O4 0.0451(13) 0.0937(19) 0.0243(10) 0.0183(11) 0.0030(9) 0.0051(12)
O5 0.0350(10) 0.0411(11) 0.0233(9) 0.0112(8) 0.0017(7) 0.0021(8)
O6 0.0316(11) 0.0541(13) 0.0417(12) 0.0152(10) -0.0084(9) -0.0067(9)
O7 0.0384(10) 0.0242(9) 0.0336(10) -0.0018(7) 0.0125(8) 0.0103(8)
O8 0.0477(12) 0.0237(9) 0.0432(11) -0.0086(8) 0.0162(9) -0.0034(8)
O9 0.118(2) 0.0250(10) 0.0215(10) -0.0071(8) 0.0025(11) 0.0163(12)
O10 0.132(2) 0.0314(11) 0.0275(11) -0.0148(9) 0.0332(13) -0.0236(13)
O11 0.0663(15) 0.0465(12) 0.0369(11) -0.0185(9) 0.0260(10) -0.0294(11)
O12 0.0302(9) 0.0310(9) 0.0227(9) -0.0077(7) 0.0046(7) -0.0072(7)
N00A 0.0211(10) 0.0325(12) 0.0333(12) 0.0043(9) 0.0029(9) 0.0001(8)
N00G 0.0321(12) 0.0362(13) 0.0382(13) 0.0021(10) 0.0062(10) -0.0052(10)
N00N 0.0344(13) 0.0481(15) 0.0435(14) -0.0025(11) 0.0027(11) -0.0062(11)
N008 0.0222(11) 0.0310(11) 0.0356(12) -0.0019(9) 0.0057(9) 0.0008(9)
C1 0.0290(13) 0.0238(12) 0.0224(12) -0.0034(9) 0.0040(10) -0.0004(10)
C2 0.0376(14) 0.0237(12) 0.0213(12) -0.0045(9) 0.0049(10) -0.0024(10)
C3 0.068(2) 0.0438(17) 0.0344(16) -0.0156(13) 0.0225(15) -0.0290(16)
C4 0.093(3) 0.0471(19) 0.0355(17) -0.0231(14) 0.0207(17) -0.0385(19)
C5 0.077(2) 0.0312(15) 0.0205(13) -0.0085(11) 0.0161(13) -0.0108(14)
C6 0.0548(18) 0.0307(14) 0.0244(13) -0.0032(11) 0.0144(12) -0.0092(12)
C7 0.0399(15) 0.0247(12) 0.0223(12) -0.0042(10) 0.0047(10) -0.0054(11)
C8 0.0542(18) 0.0320(14) 0.0246(13) -0.0102(11) 0.0131(12) -0.0129(12)
C9 0.0444(16) 0.0270(13) 0.0247(13) -0.0050(10) 0.0071(11) 0.0020(11)
C10 0.0448(16) 0.0292(13) 0.0227(13) -0.0061(10) 0.0059(11) 0.0045(11)
C11 0.0516(18) 0.0317(14) 0.0328(15) -0.0004(11) 0.0087(13) 0.0097(13)
C12 0.0524(19) 0.0481(18) 0.0312(15) 0.0091(13) 0.0036(13) 0.0035(15)
C13 0.065(2) 0.0514(19) 0.0198(13) -0.0020(13) 0.0040(13) -0.0109(16)
C14 0.079(2) 0.0215(13) 0.0194(12) -0.0047(10) 0.0021(13) 0.0120(13)
C15 0.0565(19) 0.0256(14) 0.0370(16) -0.0029(11) -0.0008(13) -0.0027(13)
C16 0.0381(15) 0.0258(13) 0.0367(15) -0.0046(11) 0.0032(12) 0.0040(11)
C17 0.0377(14) 0.0206(11) 0.0210(12) -0.0021(9) 0.0026(10) 0.0059(10)
C18 0.0461(17) 0.0305(14) 0.0368(15) -0.0020(11) 0.0132(13) 0.0070(12)
C19 0.062(2) 0.0372(16) 0.0372(16) -0.0050(12) 0.0199(14) 0.0178(15)
C20 0.0344(13) 0.0204(11) 0.0215(11) -0.0018(9) 0.0021(10) 0.0069(10)
C21 0.0274(13) 0.0268(12) 0.0262(12) 0.0031(10) 0.0015(10) 0.0062(10)
C22 0.0260(12) 0.0326(13) 0.0263(13) 0.0065(10) 0.0034(10) 0.0033(10)
C23 0.0332(15) 0.0549(19) 0.0344(15) 0.0141(13) 0.0015(12) -0.0105(13)
C24 0.0457(18) 0.066(2) 0.0334(16) 0.0235(15) 0.0079(13) -0.0083(15)
C25 0.0380(16) 0.0562(18) 0.0227(13) 0.0114(12) 0.0034(11) 0.0075(13)
C26 0.0377(16) 0.0571(19) 0.0329(15) 0.0126(13) -0.0041(12) -0.0111(14)
C27 0.0361(15) 0.0443(16) 0.0289(14) 0.0143(12) 0.0014(11) -0.0060(12)
C28 0.0462(17) 0.0524(18) 0.0227(13) 0.0116(12) 0.0015(12) 0.0054(14)
C29 0.067(2) 0.055(2) 0.0308(16) -0.0009(14) 0.0062(15) 0.0171(17)
C30 0.074(2) 0.057(2) 0.0315(16) -0.0125(14) -0.0041(16) 0.0051(18)
C31 0.0516(19) 0.0498(18) 0.0324(15) -0.0025(13) -0.0078(13) -0.0020(15)
C32 0.0454(18) 0.0504(18) 0.0337(15) -0.0061(13) 0.0006(13) 0.0017(14)
C33 0.0496(18) 0.057(2) 0.0259(14) -0.0099(13) -0.0022(13) 0.0025(15)
C34 0.0361(17) 0.065(2) 0.051(2) -0.0222(17) 0.0011(14) 0.0043(15)
C35 0.0446(18) 0.0403(17) 0.059(2) -0.0088(15) -0.0065(15) 0.0000(14)
C36 0.0412(16) 0.0365(16) 0.0424(17) 0.0011(13) -0.0021(13) -0.0023(12)
C37 0.0265(13) 0.0332(14) 0.0397(15) -0.0002(11) 0.0026(11) 0.0001(11)
C38 0.053(2) 0.0507(19) 0.0489(19) -0.0027(15) 0.0149(15) -0.0140(15)
C39 0.058(2) 0.087(3) 0.044(2) -0.0089(19) 0.0175(17) -0.010(2)
C40 0.0277(13) 0.0318(14) 0.0382(15) 0.0002(11) 0.0032(11) -0.0036(11)
C41 0.0271(13) 0.0293(13) 0.0418(15) -0.0015(11) 0.0053(11) 0.0038(10)
C42 0.0287(13) 0.0292(13) 0.0334(14) 0.0047(11) -0.0001(10) 0.0037(10)
C43 0.0266(13) 0.0337(14) 0.0386(15) 0.0081(11) 0.0027(11) 0.0084(11)
C44 0.0253(13) 0.0324(14) 0.0347(14) 0.0063(11) 0.0040(10) 0.0023(10)
C45 0.0290(13) 0.0325(14) 0.0319(14) 0.0083(11) 0.0033(11) 0.0013(11)
C46 0.0262(13) 0.0295(13) 0.0391(15) 0.0025(11) 0.0038(11) 0.0005(10)
C47 0.0369(16) 0.0390(16) 0.0505(18) 0.0191(14) 0.0094(13) -0.0014(12)
N5 0.0414(15) 0.0626(18) 0.0441(15) 0.0262(13) 0.0019(12) -0.0009(13)
C49 0.0314(15) 0.0568(19) 0.0395(16) 0.0142(14) -0.0029(12) -0.0002(13)
C50 0.0425(18) 0.060(2) 0.0399(17) 0.0013(15) 0.0115(14) -0.0076(15)
C51 0.0426(18) 0.071(2) 0.0352(16) -0.0035(15) 0.0047(13) -0.0060(16)
C48 0.0331(15) 0.0514(18) 0.0444(17) -0.0056(14) 0.0088(13) -0.0081(13)

loop_
_atom_type_symbol
_atom_type_description
_atom_type_scat_dispersion_real
_atom_type_scat_dispersion_imag
_atom_type_scat_source
C C 0.0033 0.0016 'International Tables Vol C Tables 4.2.6.8 and 6.1.1.4'
H H 0.0000 0.0000 'International Tables Vol C Tables 4.2.6.8 and 6.1.1.4'
N N 0.0061 0.0033 'International Tables Vol C Tables 4.2.6.8 and 6.1.1.4'
O O 0.0106 0.0060 'International Tables Vol C Tables 4.2.6.8 and 6.1.1.4'
Cd Cd -0.8075 1.2024 'International Tables Vol C Tables 4.2.6.8 and 6.1.1.4'

loop_
_geom_angle_atom_site_label_1
_geom_angle_atom_site_label_2
_geom_angle_atom_site_label_3
_geom_angle
_geom_angle_site_symmetry_1
_geom_angle_site_symmetry_3
_geom_angle_publ_flag
O5 Cd1 O5 180.0 2_765 . ?
O7 Cd1 O5 91.64(7) . 2_765 ?
O7 Cd1 O5 91.64(7) 2_765 . ?
O7 Cd1 O5 88.36(7) . . ?
O7 Cd1 O5 88.36(7) 2_765 2_765 ?
O7 Cd1 O7 180.0 . 2_765 ?
O7 Cd1 O12 90.22(7) . 1_544 ?
O7 Cd1 O12 89.78(6) . 2_776 ?
O7 Cd1 O12 90.22(6) 2_765 2_776 ?
O7 Cd1 O12 89.78(6) 2_765 1_544 ?
O12 Cd1 O5 86.89(6) 2_776 . ?
O12 Cd1 O5 93.11(6) 2_776 2_765 ?
O12 Cd1 O5 86.89(6) 1_544 2_765 ?
O12 Cd1 O5 93.11(6) 1_544 . ?
O12 Cd1 O12 180.0 2_776 1_544 ?
O6 Cd2 O8 103.29(8) . . ?
O6 Cd2 O11 110.06(9) . 1_544 ?
O6 Cd2 O12 106.16(7) . 1_544 ?
O6 Cd2 N008 111.82(8) . . ?
O6 Cd2 C1 110.74(8) . 1_544 ?
O8 Cd2 O11 142.23(8) . 1_544 ?
O8 Cd2 O12 98.52(7) . 1_544 ?
O8 Cd2 N008 91.28(8) . . ?
O8 Cd2 C1 122.13(7) . 1_544 ?
O11 Cd2 O12 55.80(6) 1_544 1_544 ?
O11 Cd2 C1 27.72(7) 1_544 1_544 ?
O12 Cd2 C1 28.07(6) 1_544 1_544 ?
N008 Cd2 O11 92.39(8) . 1_544 ?
N008 Cd2 O12 137.27(7) . 1_544 ?
N008 Cd2 C1 115.82(8) . 1_544 ?
O1 Cd3 O1 180.00(6) 1_355 2_655 ?
O1W Cd3 O1 91.48(9) 2_455 2_655 ?
O1W Cd3 O1 91.48(9) . 1_355 ?
O1W Cd3 O1 88.52(9) 2_455 1_355 ?
O1W Cd3 O1 88.52(9) . 2_655 ?
O1W Cd3 O1W 180.0 . 2_455 ?
N00N Cd3 O1 96.38(8) 2_455 1_355 ?
N00N Cd3 O1 83.62(8) 2_455 2_655 ?
N00N Cd3 O1 83.62(8) . 1_355 ?
N00N Cd3 O1 96.38(8) . 2_655 ?
N00N Cd3 O1W 88.39(10) . 2_455 ?
N00N Cd3 O1W 88.39(10) 2_455 . ?
N00N Cd3 O1W 91.61(10) 2_455 2_455 ?
N00N Cd3 O1W 91.61(10) . . ?
N00N Cd3 N00N 180.0 . 2_455 ?
C40 O1 Cd3 123.60(17) . 1_755 ?
Cd3 O1W H1WA 116(3) . . ?
Cd3 O1W H1WB 94(4) . . ?
H1WA O1W H1WB 102(5) . . ?
C32 O3 C34 119.7(2) . . ?
C25 O4 C28 120.3(2) . . ?
C21 O5 Cd1 146.56(17) . . ?
C21 O6 Cd2 119.11(17) . . ?
C20 O7 Cd1 136.82(16) . . ?
C20 O8 Cd2 130.01(16) . . ?
C10 O9 C14 118.3(2) . . ?
C5 O10 C8 121.5(2) . . ?
C1 O11 Cd2 93.58(15) . 1_566 ?
Cd1 O12 Cd2 101.57(6) 1_566 1_566 ?
C1 O12 Cd1 154.53(17) . 1_566 ?
C1 O12 Cd2 91.61(14) . 1_566 ?
C41 N00A C43 107.7(2) . . ?
C41 N00A C44 125.6(2) . . ?
C43 N00A C44 126.7(2) . . ?
C50 N00G C46 126.0(2) . . ?
C48 N00G C46 127.7(2) . . ?
C48 N00G C50 106.1(2) . . ?
C51 N00N Cd3 128.1(2) . . ?
C48 N00N Cd3 126.1(2) . . ?
C48 N00N C51 105.7(3) . . ?
C41 N008 Cd2 129.29(18) . . ?
C41 N008 C42 106.5(2) . . ?
C42 N008 Cd2 124.18(17) . . ?
O11 C1 Cd2 58.69(13) . 1_566 ?
O11 C1 O12 119.0(2) . . ?
O11 C1 C2 120.4(2) . . ?
O12 C1 Cd2 60.32(12) . 1_566 ?
O12 C1 C2 120.6(2) . . ?
C2 C1 Cd2 178.01(19) . 1_566 ?
C3 C2 C1 119.7(2) . . ?
C7 C2 C1 121.5(2) . . ?
C7 C2 C3 118.8(2) . . ?
C2 C3 H3 119.5 . . ?
C4 C3 C2 120.9(3) . . ?
C4 C3 H3 119.5 . . ?
C3 C4 H4 120.4 . . ?
C5 C4 C3 119.3(3) . . ?
C5 C4 H4 120.4 . . ?
C4 C5 O10 122.5(3) . . ?
C4 C5 C6 121.2(3) . . ?
C6 C5 O10 116.2(3) . . ?
C5 C6 H6 120.2 . . ?
C5 C6 C7 119.5(3) . . ?
C7 C6 H6 120.2 . . ?
C2 C7 H7 119.8 . . ?
C6 C7 C2 120.3(2) . . ?
C6 C7 H7 119.8 . . ?
C9 C8 O10 113.9(3) . . ?
C13 C8 O10 124.6(3) . . ?
C13 C8 C9 121.3(3) . . ?
C8 C9 H9 120.7 . . ?
C10 C9 C8 118.5(3) . . ?
C10 C9 H9 120.7 . . ?
C9 C10 O9 113.8(2) . . ?
C11 C10 O9 124.4(2) . . ?
C11 C10 C9 121.8(2) . . ?
C10 C11 H11 120.9 . . ?
C10 C11 C12 118.2(3) . . ?
C12 C11 H11 120.9 . . ?
C11 C12 H12 119.4 . . ?
C13 C12 C11 121.2(3) . . ?
C13 C12 H12 119.4 . . ?
C8 C13 C12 118.9(3) . . ?
C8 C13 H13 120.6 . . ?
C12 C13 H13 120.6 . . ?
C15 C14 O9 117.8(3) . . ?
C15 C14 C19 121.4(2) . . ?
C19 C14 O9 120.7(3) . . ?
C14 C15 H15 120.3 . . ?
C14 C15 C16 119.3(3) . . ?
C16 C15 H15 120.3 . . ?
C15 C16 H16 119.8 . . ?
C15 C16 C17 120.5(3) . . ?
C17 C16 H16 119.8 . . ?
C16 C17 C18 119.5(2) . . ?
C16 C17 C20 119.1(2) . . ?
C18 C17 C20 121.3(2) . . ?
C17 C18 H18 120.0 . . ?
C19 C18 C17 120.1(3) . . ?
C19 C18 H18 120.0 . . ?
C14 C19 C18 119.2(3) . . ?
C14 C19 H19 120.4 . . ?
C18 C19 H19 120.4 . . ?
O7 C20 C17 116.4(2) . . ?
O8 C20 O7 126.5(2) . . ?
O8 C20 C17 117.0(2) . . ?
O5 C21 O6 125.4(2) . . ?
O5 C21 C22 118.7(2) . . ?
O6 C21 C22 115.9(2) . . ?
C23 C22 C21 119.7(2) . . ?
C27 C22 C21 121.9(2) . . ?
C27 C22 C23 118.4(2) . . ?
C22 C23 H23 119.6 . . ?
C24 C23 C22 120.8(3) . . ?
C24 C23 H23 119.6 . . ?
C23 C24 H24 120.2 . . ?
C25 C24 C23 119.7(3) . . ?
C25 C24 H24 120.2 . . ?
C24 C25 O4 115.8(3) . . ?
C24 C25 C26 120.9(3) . . ?
C26 C25 O4 123.2(3) . . ?
C25 C26 H26 120.7 . . ?
C25 C26 C27 118.7(3) . . ?
C27 C26 H26 120.7 . . ?
C22 C27 C26 121.5(2) . . ?
C22 C27 H27 119.2 . . ?
C26 C27 H27 119.2 . . ?
C29 C28 O4 117.4(3) . . ?
C29 C28 C33 121.8(3) . . ?
C33 C28 O4 120.6(3) . . ?
C28 C29 H29 120.7 . . ?
C28 C29 C30 118.7(3) . . ?
C30 C29 H29 120.7 . . ?
C29 C30 H30 119.3 . . ?
C31 C30 C29 121.4(3) . . ?
C31 C30 H30 119.3 . . ?
C30 C31 H31 120.6 . . ?
C30 C31 C32 118.8(3) . . ?
C32 C31 H31 120.6 . . ?
O3 C32 C31 114.9(3) . . ?
O3 C32 C33 123.9(3) . . ?
C31 C32 C33 121.2(3) . . ?
C28 C33 C32 118.1(3) . . ?
C28 C33 H33 121.0 . . ?
C32 C33 H33 121.0 . . ?
C35 C34 O3 117.9(3) . . ?
C35 C34 C39 121.2(3) . . ?
C39 C34 O3 120.7(4) . . ?
C34 C35 H35 120.2 . . ?
C34 C35 C36 119.7(3) . . ?
C36 C35 H35 120.2 . . ?
C35 C36 H36 119.6 . . ?
C37 C36 C35 120.8(3) . . ?
C37 C36 H36 119.6 . . ?
C36 C37 C38 118.2(3) . . ?
C36 C37 C40 121.7(3) . . ?
C38 C37 C40 120.0(3) . . ?
C37 C38 H38 119.4 . . ?
C39 C38 C37 121.3(3) . . ?
C39 C38 H38 119.4 . . ?
C34 C39 C38 118.9(3) . . ?
C34 C39 H39 120.6 . . ?
C38 C39 H39 120.6 . . ?
O1 C40 C37 117.2(2) . . ?
O2 C40 O1 124.9(3) . . ?
O2 C40 C37 117.8(3) . . ?
N00A C41 H41 124.9 . . ?
N008 C41 N00A 110.3(2) . . ?
N008 C41 H41 124.9 . . ?
N008 C42 H42 125.3 . . ?
C43 C42 N008 109.4(2) . . ?
C43 C42 H42 125.3 . . ?
N00A C43 H43 126.9 . . ?
C42 C43 N00A 106.1(2) . . ?
C42 C43 H43 126.9 . . ?
C45 C44 N00A 120.4(2) . . ?
C45 C44 C49 120.0(2) . . ?
C49 C44 N00A 119.6(2) . . ?
C44 C45 H45 121.4 . . ?
C44 C45 C46 117.1(2) . . ?
C46 C45 H45 121.4 . . ?
C45 C46 N00G 120.6(2) . . ?
C47 C46 N00G 120.1(2) . . ?
C47 C46 C45 119.3(3) . . ?
C46 C47 H47 118.3 . . ?
N5 C47 C46 123.4(3) . . ?
N5 C47 H47 118.3 . . ?
C47 N5 C49 117.1(3) . . ?
C44 C49 H49 118.5 . . ?
N5 C49 C44 123.1(3) . . ?
N5 C49 H49 118.5 . . ?
N00G C50 H50 126.7 . . ?
C51 C50 N00G 106.6(3) . . ?
C51 C50 H50 126.7 . . ?
N00N C51 H51 124.9 . . ?
C50 C51 N00N 110.3(3) . . ?
C50 C51 H51 124.9 . . ?
N00G C48 H48 124.3 . . ?
N00N C48 N00G 111.3(3) . . ?
N00N C48 H48 124.3 . . ?

loop_
_geom_bond_atom_site_label_1
_geom_bond_atom_site_label_2
_geom_bond_distance
_geom_bond_site_symmetry_2
_geom_bond_publ_flag
Cd1 O5 2.3286(17) . ?
Cd1 O5 2.3286(17) 2_765 ?
Cd1 O7 2.1993(16) . ?
Cd1 O7 2.1993(16) 2_765 ?
Cd1 O12 2.3241(16) 2_776 ?
Cd1 O12 2.3241(16) 1_544 ?
Cd2 O6 2.1490(19) . ?
Cd2 O8 2.1742(18) . ?
Cd2 O11 2.2955(19) 1_544 ?
Cd2 O12 2.3306(17) 1_544 ?
Cd2 N008 2.207(2) . ?
Cd2 C1 2.681(2) 1_544 ?
Cd3 O1 2.3207(19) 2_655 ?
Cd3 O1 2.3207(19) 1_355 ?
Cd3 O1W 2.296(3) . ?
Cd3 O1W 2.296(3) 2_455 ?
Cd3 N00N 2.260(2) 2_455 ?
Cd3 N00N 2.260(2) . ?
O1 Cd3 2.3207(19) 1_755 ?
O1 C40 1.258(3) . ?
O1W H1WA 0.851(19) . ?
O1W H1WB 0.868(19) . ?
O2 C40 1.236(3) . ?
O3 C32 1.380(4) . ?
O3 C34 1.392(4) . ?
O4 C25 1.382(3) . ?
O4 C28 1.384(4) . ?
O5 C21 1.248(3) . ?
O6 C21 1.263(3) . ?
O7 C20 1.252(3) . ?
O8 C20 1.251(3) . ?
O9 C10 1.384(3) . ?
O9 C14 1.392(3) . ?
O10 C5 1.381(3) . ?
O10 C8 1.382(3) . ?
O11 Cd2 2.2955(19) 1_566 ?
O11 C1 1.250(3) . ?
O12 Cd1 2.3241(16) 1_566 ?
O12 Cd2 2.3305(17) 1_566 ?
O12 C1 1.262(3) . ?
N00A C41 1.351(3) . ?
N00A C43 1.370(3) . ?
N00A C44 1.430(3) . ?
N00G C46 1.422(3) . ?
N00G C50 1.382(4) . ?
N00G C48 1.355(4) . ?
N00N C51 1.373(4) . ?
N00N C48 1.308(4) . ?
N008 C41 1.316(3) . ?
N008 C42 1.373(3) . ?
C1 Cd2 2.681(2) 1_566 ?
C1 C2 1.478(3) . ?
C2 C3 1.388(4) . ?
C2 C7 1.385(3) . ?
C3 H3 0.9300 . ?
C3 C4 1.375(4) . ?
C4 H4 0.9300 . ?
C4 C5 1.370(4) . ?
C5 C6 1.371(4) . ?
C6 H6 0.9300 . ?
C6 C7 1.384(3) . ?
C7 H7 0.9300 . ?
C8 C9 1.379(4) . ?
C8 C13 1.377(4) . ?
C9 H9 0.9300 . ?
C9 C10 1.378(4) . ?
C10 C11 1.376(4) . ?
C11 H11 0.9300 . ?
C11 C12 1.388(4) . ?
C12 H12 0.9300 . ?
C12 C13 1.380(4) . ?
C13 H13 0.9300 . ?
C14 C15 1.368(4) . ?
C14 C19 1.379(5) . ?
C15 H15 0.9300 . ?
C15 C16 1.381(4) . ?
C16 H16 0.9300 . ?
C16 C17 1.384(4) . ?
C17 C18 1.388(4) . ?
C17 C20 1.503(3) . ?
C18 H18 0.9300 . ?
C18 C19 1.384(4) . ?
C19 H19 0.9300 . ?
C21 C22 1.505(3) . ?
C22 C23 1.387(4) . ?
C22 C27 1.375(4) . ?
C23 H23 0.9300 . ?
C23 C24 1.381(4) . ?
C24 H24 0.9300 . ?
C24 C25 1.367(4) . ?
C25 C26 1.381(4) . ?
C26 H26 0.9300 . ?
C26 C27 1.387(4) . ?
C27 H27 0.9300 . ?
C28 C29 1.366(4) . ?
C28 C33 1.377(4) . ?
C29 H29 0.9300 . ?
C29 C30 1.380(5) . ?
C30 H30 0.9300 . ?
C30 C31 1.364(5) . ?
C31 H31 0.9300 . ?
C31 C32 1.381(4) . ?
C32 C33 1.382(4) . ?
C33 H33 0.9300 . ?
C34 C35 1.359(5) . ?
C34 C39 1.376(5) . ?
C35 H35 0.9300 . ?
C35 C36 1.385(4) . ?
C36 H36 0.9300 . ?
C36 C37 1.380(4) . ?
C37 C38 1.388(4) . ?
C37 C40 1.514(4) . ?
C38 H38 0.9300 . ?
C38 C39 1.380(5) . ?
C39 H39 0.9300 . ?
C41 H41 0.9300 . ?
C42 H42 0.9300 . ?
C42 C43 1.352(4) . ?
C43 H43 0.9300 . ?
C44 C45 1.375(4) . ?
C44 C49 1.376(4) . ?
C45 H45 0.9300 . ?
C45 C46 1.385(4) . ?
C46 C47 1.381(4) . ?
C47 H47 0.9300 . ?
C47 N5 1.328(4) . ?
N5 C49 1.333(4) . ?
C49 H49 0.9300 . ?
C50 H50 0.9300 . ?
C50 C51 1.328(4) . ?
C51 H51 0.9300 . ?
C48 H48 0.9300 . ?
